data_4000187
_journal_name_full 'Chemistry of Materials'
_journal_year 2002
_chemical_formula_moiety '(Et4N)5 W6 S8 (CN)6'
_chemical_formula_sum 'C46 H100 N11 S8 W6'
_chemical_formula_weight 2166.95
_chemical_name_common 'Tungsten sulfide cluster with cyanide'
_chemical_name_systematic
;
octakis(mu!3$-sulfido)-hexakis(cyano)
-hexa-tungsten pentakis(tetraethalammonium) salt
;
_space_group_IT_number 2
_symmetry_cell_setting triclinic
_symmetry_space_group_name_Hall '-P 1'
_symmetry_space_group_name_H-M 'P -1'
_atom_sites_solution_hydrogens geom
_atom_sites_solution_primary direct
_atom_sites_solution_secondary difmap
_cell_angle_alpha 97.934(7)
_cell_angle_beta 105.571(6)
_cell_angle_gamma 114.065(6)
_cell_formula_units_Z 1
_cell_length_a 12.056(3)
_cell_length_b 12.236(3)
_cell_length_c 12.574(4)
_cell_measurement_temperature 173(2)
_cell_volume 1565.6(8)
_diffrn_ambient_temperature 173(2)
_diffrn_measurement_device 'Bruker SMART CCD'
_diffrn_measurement_method '\w scans'
_diffrn_radiation_monochromator graphite
_diffrn_radiation_source 'fine-focus sealed tube'
_diffrn_radiation_type MoK\a
_diffrn_radiation_wavelength 0.71073
_diffrn_reflns_av_R_equivalents 0.0328
_diffrn_reflns_av_sigmaI/netI 0.0421
_diffrn_reflns_limit_h_max 14
_diffrn_reflns_limit_h_min -15
_diffrn_reflns_limit_k_max 15
_diffrn_reflns_limit_k_min -15
_diffrn_reflns_limit_l_max 15
_diffrn_reflns_limit_l_min -15
_diffrn_reflns_number 17046
_diffrn_reflns_theta_max 26.49
_diffrn_reflns_theta_min 2.54
_diffrn_standards_decay_% 0
_diffrn_standards_interval_count ?
_diffrn_standards_interval_time ?
_diffrn_standards_number ?
_exptl_absorpt_coefficient_mu 11.284
_exptl_absorpt_correction_T_max 1
_exptl_absorpt_correction_T_min 0.710514
_exptl_absorpt_correction_type empirical
_exptl_crystal_colour green
_exptl_crystal_density_diffrn 2.298
_exptl_crystal_density_meas ?
_exptl_crystal_density_method .
_exptl_crystal_description block
_exptl_crystal_F_000 1025
_exptl_crystal_size_max 0.2
_exptl_crystal_size_mid 0.2
_exptl_crystal_size_min 0.15
_refine_ls_extinction_coef ?
_refine_ls_extinction_method none
_refine_ls_goodness_of_fit_all 1.067
_refine_ls_goodness_of_fit_obs 1.115
_refine_ls_hydrogen_treatment noref
_refine_ls_matrix_type full
_refine_ls_number_parameters 313
_refine_ls_number_reflns 6385
_refine_ls_number_restraints 18
_refine_ls_restrained_S_all 1.072
_refine_ls_restrained_S_obs 1.120
_refine_ls_R_factor_all 0.0451
_refine_ls_R_factor_obs 0.0321
_refine_ls_shift/esd_max -0.001
_refine_ls_shift/esd_mean 0.000
_refine_ls_structure_factor_coef Fsqd
_refine_ls_weighting_details 'w=1/[\s^2^(Fo^2^)+(0.0296P)^2^+0.0000P] where P=(Fo^2^+2Fc^2^)/3'
_refine_ls_weighting_scheme calc
_refine_ls_wR_factor_all 0.0658
_refine_ls_wR_factor_obs 0.0624
_reflns_number_observed 5310
_reflns_number_total 6385
_reflns_observed_criterion >2sigma(I)
_cod_depositor_comments
;
The following automatic conversions were performed:

'_refine_ls_weighting_scheme' value 'calc
w=1/[\s^2^(Fo^2^)+(0.0296P)^2^+0.0000P] where P=(Fo^2^+2Fc^2^)/3' was
changed to 'calc'. New tag '_refine_ls_weighting_details' was
created. The value of the new tag was set to
'w=1/[\s^2^(Fo^2^)+(0.0296P)^2^+0.0000P] where P=(Fo^2^+2Fc^2^)/3'.

Automatic conversion script
Id: cif_fix_values 3143 2015-03-26 13:38:13Z robertas 
;
_cod_database_code 4000187

loop_
_symmetry_equiv_pos_as_xyz
'x, y, z'
'-x, -y, -z'

loop_
_atom_site_aniso_label
_atom_site_aniso_U_11
_atom_site_aniso_U_22
_atom_site_aniso_U_33
_atom_site_aniso_U_23
_atom_site_aniso_U_13
_atom_site_aniso_U_12
W1 0.02215(15) 0.01631(13) 0.01348(12) 0.00428(9) 0.00752(10) 0.00864(12)
W2 0.02115(15) 0.01693(13) 0.01317(12) 0.00505(9) 0.00765(10) 0.00779(12)
W3 0.02050(15) 0.01865(14) 0.01424(12) 0.00527(10) 0.00648(10) 0.00891(12)
S4 0.0311(10) 0.0257(9) 0.0130(7) 0.0060(6) 0.0084(7) 0.0130(8)
S5 0.0236(9) 0.0270(9) 0.0238(8) 0.0075(7) 0.0124(7) 0.0130(8)
S6 0.0310(10) 0.0214(9) 0.0230(8) 0.0092(7) 0.0104(7) 0.0137(8)
S7 0.0232(9) 0.0197(8) 0.0189(8) -0.0006(6) 0.0033(7) 0.0040(8)
C1 0.028(4) 0.024(4) 0.020(3) 0.010(3) 0.007(3) 0.013(3)
N1 0.044(4) 0.030(3) 0.022(3) 0.001(3) 0.010(3) 0.019(3)
C2 0.028(4) 0.024(4) 0.013(3) 0.005(3) 0.007(3) 0.013(3)
N2 0.038(4) 0.025(3) 0.030(3) 0.016(3) 0.022(3) 0.009(3)
C3 0.029(4) 0.028(4) 0.022(3) 0.001(3) 0.012(3) 0.013(3)
N3 0.033(4) 0.051(4) 0.031(3) 0.009(3) 0.003(3) 0.027(4)
N4 0.021(3) 0.024(3) 0.018(3) 0.000(2) 0.005(2) 0.011(3)
C41 0.031(5) 0.059(5) 0.028(4) -0.006(4) 0.016(3) 0.014(4)
C42 0.049(6) 0.076(7) 0.042(5) 0.025(5) 0.020(5) 0.001(5)
C43 0.048(5) 0.025(4) 0.032(4) 0.001(3) 0.001(4) 0.025(4)
C44 0.078(7) 0.026(4) 0.042(5) 0.016(4) 0.016(5) 0.020(5)
C45 0.027(4) 0.021(3) 0.022(3) 0.000(3) 0.010(3) 0.008(3)
C46 0.036(5) 0.041(5) 0.028(4) -0.008(3) 0.006(3) 0.017(4)
C47 0.020(4) 0.027(4) 0.023(3) 0.005(3) 0.006(3) 0.007(3)
C48 0.029(4) 0.025(4) 0.029(4) 0.007(3) 0.007(3) 0.010(3)
N5 0.032(3) 0.020(3) 0.019(3) 0.005(2) 0.010(2) 0.009(3)
C51 0.037(5) 0.033(4) 0.038(4) 0.015(3) 0.021(4) 0.015(4)
C52 0.071(6) 0.046(5) 0.046(5) 0.018(4) 0.043(5) 0.031(5)
C53 0.037(4) 0.022(4) 0.031(4) 0.011(3) 0.016(3) 0.013(4)
C54 0.048(5) 0.036(5) 0.057(5) 0.019(4) 0.018(4) 0.026(4)
C55 0.032(4) 0.031(4) 0.017(3) -0.002(3) 0.007(3) 0.015(4)
C56 0.038(5) 0.027(4) 0.039(4) -0.001(3) 0.013(4) 0.014(4)
C57 0.040(5) 0.024(4) 0.017(3) 0.006(3) 0.003(3) 0.012(4)
C58 0.029(4) 0.034(4) 0.035(4) 0.012(3) -0.005(3) 0.008(4)

loop_
_atom_site_label
_atom_site_type_symbol
_atom_site_fract_x
_atom_site_fract_y
_atom_site_fract_z
_atom_site_U_iso_or_equiv
_atom_site_thermal_displace_type
_atom_site_occupancy
_atom_site_calc_flag
_atom_site_refinement_flags
_atom_site_disorder_group
W1 W 0.52367(3) 0.14057(2) 0.10976(2) 0.01716(7) Uani 1 d . .
W2 W 0.39524(2) -0.10936(2) 0.06653(2) 0.01705(7) Uani 1 d . .
W3 W 0.65142(2) 0.00522(2) 0.10414(2) 0.01775(7) Uani 1 d . .
S4 S 0.5598(2) 0.02977(15) 0.25296(12) 0.0232(4) Uani 1 d . .
S5 S 0.2891(2) 0.02657(15) 0.06690(13) 0.0234(4) Uani 1 d . .
S6 S 0.4761(2) 0.22145(15) -0.05657(13) 0.0241(4) Uani 1 d . .
S7 S 0.7529(2) 0.22972(15) 0.12918(13) 0.0244(4) Uani 1 d . .
C1 C 0.5577(6) 0.3013(6) 0.2427(5) 0.0237(15) Uani 1 d . .
N1 N 0.5796(6) 0.3837(5) 0.3153(4) 0.0322(14) Uani 1 d . .
C2 C 0.2684(6) -0.2438(6) 0.1340(5) 0.0216(14) Uani 1 d . .
N2 N 0.1977(6) -0.3180(5) 0.1636(5) 0.0300(13) Uani 1 d . .
C3 C 0.8277(7) 0.0258(6) 0.2324(5) 0.027(2) Uani 1 d . .
N3 N 0.9243(6) 0.0458(6) 0.3045(5) 0.038(2) Uani 1 d . .
N4 N 0.1692(5) 0.3275(5) -0.0057(4) 0.0223(12) Uani 1 d . .
C41 C 0.0738(7) 0.3004(7) 0.0571(6) 0.043(2) Uani 1 d . .
H41A H 0.1067(7) 0.3744(7) 0.1225(6) 0.051 Uiso 1 calc R .
H41B H -0.0105(7) 0.2877(7) 0.0041(6) 0.051 Uiso 1 calc R .
C42 C 0.0508(9) 0.1882(9) 0.1020(7) 0.064(3) Uani 1 d . .
H42A H -0.0116(9) 0.1770(9) 0.1412(7) 0.096 Uiso 1 calc R .
H42B H 0.1332(9) 0.2007(9) 0.1563(7) 0.096 Uiso 1 calc R .
H42C H 0.0158(9) 0.1138(9) 0.0377(7) 0.096 Uiso 1 calc R .
C43 C 0.1657(8) 0.4312(6) -0.0567(6) 0.036(2) Uani 1 d . .
H43A H 0.1923(8) 0.5053(6) 0.0062(6) 0.044 Uiso 1 calc R .
H43B H 0.0751(8) 0.4046(6) -0.1070(6) 0.044 Uiso 1 calc R .
C44 C 0.2537(9) 0.4676(7) -0.1264(7) 0.051(2) Uani 1 d . .
H44A H 0.2472(9) 0.5350(7) -0.1572(7) 0.076 Uiso 1 calc R .
H44B H 0.2266(9) 0.3952(7) -0.1901(7) 0.076 Uiso 1 calc R .
H44C H 0.3439(9) 0.4960(7) -0.0768(7) 0.076 Uiso 1 calc R .
C45 C 0.1292(6) 0.2109(6) -0.0989(5) 0.0251(15) Uani 1 d . .
H45A H 0.1929(6) 0.2303(6) -0.1383(5) 0.030 Uiso 1 calc R .
H45B H 0.1330(6) 0.1454(6) -0.0620(5) 0.030 Uiso 1 calc R .
C46 C -0.0054(7) 0.1599(7) -0.1877(6) 0.039(2) Uani 1 d . .
H66A H -0.0241(7) 0.0853(7) -0.2446(6) 0.058 Uiso 1 calc R .
H66B H -0.0096(7) 0.2232(7) -0.2264(6) 0.058 Uiso 1 calc R .
H66C H -0.0696(7) 0.1382(7) -0.1500(6) 0.058 Uiso 1 calc R .
C47 C 0.3047(6) 0.3638(6) 0.0750(5) 0.0252(15) Uani 1 d . .
H47A H 0.3598(6) 0.3668(6) 0.0285(5) 0.030 Uiso 1 calc R .
H47B H 0.2997(6) 0.2974(6) 0.1133(5) 0.030 Uiso 1 calc R .
C48 C 0.3714(7) 0.4872(6) 0.1670(5) 0.030(2) Uani 1 d . .
H48A H 0.4580(7) 0.5020(6) 0.2144(5) 0.045 Uiso 1 calc R .
H48B H 0.3196(7) 0.4849(6) 0.2156(5) 0.045 Uiso 1 calc R .
H48C H 0.3799(7) 0.5545(6) 0.1306(5) 0.045 Uiso 1 calc R .
N5 N 0.6389(5) -0.2030(5) 0.4990(4) 0.0245(12) Uani 1 d . .
C51 C 0.7546(7) -0.1479(6) 0.4621(6) 0.035(2) Uani 1 d . .
H51A H 0.8345(7) -0.1254(6) 0.5278(6) 0.042 Uiso 1 calc R .
H51B H 0.7610(7) -0.0700(6) 0.4435(6) 0.042 Uiso 1 calc R .
C52 C 0.7498(8) -0.2338(7) 0.3580(6) 0.047(2) Uani 1 d . .
H52A H 0.8280(8) -0.1912(7) 0.3399(6) 0.071 Uiso 1 calc R .
H52B H 0.6724(8) -0.2548(7) 0.2917(6) 0.071 Uiso 1 calc R .
H52C H 0.7460(8) -0.3104(7) 0.3760(6) 0.071 Uiso 1 calc R .
C53 C 0.6105(7) -0.3314(6) 0.5116(5) 0.029(2) Uani 1 d . .
H53A H 0.5888(7) -0.3867(6) 0.4357(5) 0.035 Uiso 1 calc R .
H53B H 0.5325(7) -0.3642(6) 0.5333(5) 0.035 Uiso 1 calc R .
C54 C 0.7196(8) -0.3387(7) 0.5990(7) 0.045(2) Uani 1 d . .
H54A H 0.6922(8) -0.4254(7) 0.6010(7) 0.067 Uiso 1 calc R .
H54B H 0.7404(8) -0.2865(7) 0.6752(7) 0.067 Uiso 1 calc R .
H54C H 0.7968(8) -0.3090(7) 0.5774(7) 0.067 Uiso 1 calc R .
C55 C 0.6676(7) -0.1180(6) 0.6140(5) 0.028(2) Uani 1 d . .
H55A H 0.5962(7) -0.1588(6) 0.6424(5) 0.033 Uiso 1 calc R .
H55B H 0.7488(7) -0.1081(6) 0.6702(5) 0.033 Uiso 1 calc R .
C56 C 0.6822(7) 0.0097(6) 0.6095(6) 0.037(2) Uani 1 d . .
H56A H 0.7005(7) 0.0588(6) 0.6863(6) 0.055 Uiso 1 calc R .
H56B H 0.6014(7) 0.0012(6) 0.5557(6) 0.055 Uiso 1 calc R .
H56C H 0.7542(7) 0.0520(6) 0.5835(6) 0.055 Uiso 1 calc R .
C57 C 0.5190(7) -0.2136(6) 0.4085(5) 0.029(2) Uani 1 d . .
H57A H 0.5410(7) -0.1320(6) 0.3921(5) 0.035 Uiso 1 calc R .
H57B H 0.4974(7) -0.2753(6) 0.3366(5) 0.035 Uiso 1 calc R .
C58 C 0.4015(7) -0.2510(7) 0.4408(6) 0.038(2) Uani 1 d . .
H58A H 0.3296(7) -0.2554(7) 0.3780(6) 0.058 Uiso 1 calc R .
H58B H 0.4206(7) -0.1893(7) 0.5106(6) 0.058 Uiso 1 calc R .
H58C H 0.3769(7) -0.3329(7) 0.4551(6) 0.058 Uiso 1 calc R .
N6 N 0.0000 -0.5000 0.5000 0.030(2) Uiso 1 d SD .
C61 C -0.0533(13) -0.5185(13) 0.3725(9) 0.028(3) Uiso 0.50 d PD 1
H61A H -0.0800(13) -0.4537(13) 0.3583(9) 0.034 Uiso 0.50 calc PR 1
H61B H -0.1315(13) -0.6009(13) 0.3362(9) 0.034 Uiso 0.50 calc PR 1
C62 C 0.0507(21) -0.5112(19) 0.3153(16) 0.033(5) Uiso 0.50 d PD 1
H62A H 0.0129(21) -0.5236(19) 0.2325(16) 0.050 Uiso 0.50 calc PR 1
H62B H 0.0761(21) -0.5763(19) 0.3280(16) 0.050 Uiso 0.50 calc PR 1
H62C H 0.1276(21) -0.4292(19) 0.3500(16) 0.050 Uiso 0.50 calc PR 1
C63 C 0.0293(16) -0.6030(14) 0.5304(15) 0.060(5) Uiso 0.50 d PD 2
H63A H 0.0658(16) -0.5873(14) 0.6148(15) 0.072 Uiso 0.50 calc PR 2
H63B H 0.0904(16) -0.6134(14) 0.4959(15) 0.072 Uiso 0.50 calc PR 2
C64 C -0.1244(18) -0.7317(16) 0.4698(18) 0.058(6) Uiso 0.50 d PD 2
H64A H -0.1183(18) -0.8062(16) 0.4840(18) 0.087 Uiso 0.50 calc PR 2
H64B H -0.1586(18) -0.7436(16) 0.3868(18) 0.087 Uiso 0.50 calc PR 2
H64C H -0.1829(18) -0.7178(16) 0.5046(18) 0.087 Uiso 0.50 calc PR 2
C65 C -0.1234(16) -0.6254(14) 0.4431(16) 0.069(6) Uiso 0.50 d PD 3
H65A H -0.1522(16) -0.6454(14) 0.3582(16) 0.083 Uiso 0.50 calc PR 3
H65B H -0.1950(16) -0.6254(14) 0.4674(16) 0.083 Uiso 0.50 calc PR 3
C66 C -0.0756(22) -0.7279(18) 0.4914(20) 0.065(7) Uiso 0.50 d PD 3
H64D H -0.1490(22) -0.8123(18) 0.4593(20) 0.098 Uiso 0.50 calc PR 3
H64E H -0.0464(22) -0.7054(18) 0.5756(20) 0.098 Uiso 0.50 calc PR 3
H64F H -0.0040(22) -0.7252(18) 0.4672(20) 0.098 Uiso 0.50 calc PR 3
C67 C 0.1050(13) -0.5049(14) 0.4609(11) 0.036(3) Uiso 0.50 d PD 4
H67A H 0.1200(13) -0.5744(14) 0.4808(11) 0.043 Uiso 0.50 calc PR 4
H67B H 0.1868(13) -0.4263(14) 0.5025(11) 0.043 Uiso 0.50 calc PR 4
C68 C 0.0700(24) -0.5236(21) 0.3262(16) 0.045(7) Uiso 0.50 d PD 4
H62D H 0.1415(24) -0.5262(21) 0.3048(16) 0.068 Uiso 0.50 calc PR 4
H62E H 0.0568(24) -0.4541(21) 0.3062(16) 0.068 Uiso 0.50 calc PR 4
H62F H -0.0098(24) -0.6021(21) 0.2846(16) 0.068 Uiso 0.50 calc PR 4
